data_7101813
loop_
_publ_author_name
'Cicchi, Stefano'
'Ghini, Giacomo'
'Lascialfari, Luisa'
'Brandi, Alberto'
'Betti, Francesca'
'Berti, Debora'
'Ferrati, Silvia'
'Baglioni, Piero'

_publ_section_title
;
 A new organogelator based on an enantiopure C2 symmetric pyrrolidine.
;
_journal_issue 14
_journal_name_full 'Chemical communications (Cambridge, England)'
_journal_page_first 1424
_journal_page_last 1426
_journal_paper_doi 10.1039/b614311c
_journal_year 2007
_chemical_formula_sum 'C29 H49 N3 O4'
_chemical_formula_weight 503.73
_chemical_name_systematic
;
?
;
_space_group_IT_number 4
_symmetry_cell_setting monoclinic
_symmetry_space_group_name_Hall 'P 2yb'
_symmetry_space_group_name_H-M 'P 1 21 1'
_atom_sites_solution_hydrogens geom
_atom_sites_solution_primary direct
_atom_sites_solution_secondary difmap
_audit_creation_date
;
'Thu Dec 21 16:32:07 2006'
;
_audit_creation_method
;
CrysAlis RED, Oxford Diffraction Ltd.,
Version 1.171.31.2 (release 07-07-2006 CrysAlis171 .NET)
(compiled Jul 10 2006,00:11:42)
;
_cell_angle_alpha 90.000
_cell_angle_beta 93.370(2)
_cell_angle_gamma 90.000
_cell_formula_units_Z 2
_cell_length_a 5.020(1)
_cell_length_b 16.571(1)
_cell_length_c 18.400(1)
_cell_measurement_temperature 293(2)
_cell_volume 1528.0(3)
_computing_cell_refinement
;
CrysAlis RED, Oxford Diffraction Ltd.,
Version 1.171.31.2 (release 07-07-2006 CrysAlis171 .NET)
(compiled Jul 10 2006,00:11:42)
;
_computing_data_collection
;
CrysAlis CCD, Oxford Diffraction Ltd.,
Version 1.171.31.2 (release 07-07-2006 CrysAlis171 .NET)
(compiled Jul 10 2006,00:11:42)
;
_computing_data_reduction
;
CrysAlis RED, Oxford Diffraction Ltd.,
Version 1.171.31.2 (release 07-07-2006 CrysAlis171 .NET)
(compiled Jul 10 2006,00:11:42)
;
_computing_molecular_graphics Ortep3
_computing_publication_material Ciftab
_computing_structure_refinement 'SHELXL-97 (Sheldrick, 1997)'
_computing_structure_solution 'SIR97 (Altomare, 1997)'
_diffrn_ambient_temperature 293(2)
_diffrn_detector_area_resol_mean 8.1241
_diffrn_measured_fraction_theta_full 0.996
_diffrn_measured_fraction_theta_max 0.996
_diffrn_measurement_details
;
1 omega -67.00 -21.00 1.0000 10.0000
omega____ theta____ kappa____ phi______ omega'___ theta'___ frames
- 1.5876 -45.0000 240.0000 0.0000 0.0000 46

2 omega -21.00 24.00 1.0000 10.0000
omega____ theta____ kappa____ phi______ omega'___ theta'___ frames
- 1.5876 45.0000 240.0000 0.0000 0.0000 45

3 omega -22.00 24.00 1.0000 10.0000
omega____ theta____ kappa____ phi______ omega'___ theta'___ frames
- 1.5876 -39.0000 306.0000 0.0000 0.0000 46

4 omega -150.00 -104.00 1.0000 10.0000
omega____ theta____ kappa____ phi______ omega'___ theta'___ frames
- -81.4385 -45.0000 0.0000 0.0000 0.0000 46

5 omega -150.00 -104.00 1.0000 10.0000
omega____ theta____ kappa____ phi______ omega'___ theta'___ frames
- -81.4385 -45.0000 240.0000 0.0000 0.0000 46

6 omega -58.00 -14.00 1.0000 10.0000
omega____ theta____ kappa____ phi______ omega'___ theta'___ frames
- -81.4385 45.0000 0.0000 0.0000 0.0000 44

7 omega 62.00 108.00 1.0000 10.0000
omega____ theta____ kappa____ phi______ omega'___ theta'___ frames
- 84.5485 -45.0000 120.0000 0.0000 0.0000 46

8 omega 16.00 62.00 1.0000 10.0000
omega____ theta____ kappa____ phi______ omega'___ theta'___ frames
- 84.5485 -45.0000 0.0000 0.0000 0.0000 46

9 omega 59.00 112.00 1.0000 10.0000
omega____ theta____ kappa____ phi______ omega'___ theta'___ frames
- 84.5485 -102.0000 18.0000 0.0000 0.0000 53

10 omega 59.00 112.00 1.0000 10.0000
omega____ theta____ kappa____ phi______ omega'___ theta'___ frames
- 84.5485 -102.0000 -122.0000 0.0000 0.0000 53

11 omega 16.00 62.00 1.0000 10.0000
omega____ theta____ kappa____ phi______ omega'___ theta'___ frames
- 84.5485 -45.0000 120.0000 0.0000 0.0000 46

12 omega 106.00 156.00 1.0000 10.0000
omega____ theta____ kappa____ phi______ omega'___ theta'___ frames
- 84.5485 78.0000 83.0000 0.0000 0.0000 50

13 omega 62.00 90.00 1.0000 10.0000
omega____ theta____ kappa____ phi______ omega'___ theta'___ frames
- 84.5485 -45.0000 0.0000 0.0000 0.0000 28

;
_diffrn_measurement_device_type 'Oxford Diffraction Excalibur PX Ultra CCD'
_diffrn_measurement_method '\w scans'
_diffrn_orient_matrix_UB_11 -0.0394350898
_diffrn_orient_matrix_UB_12 -0.0300203709
_diffrn_orient_matrix_UB_13 0.0779206233
_diffrn_orient_matrix_UB_21 -0.0805445583
_diffrn_orient_matrix_UB_22 -0.0837682582
_diffrn_orient_matrix_UB_23 -0.0302973856
_diffrn_orient_matrix_UB_31 0.2943669172
_diffrn_orient_matrix_UB_32 -0.0269604488
_diffrn_orient_matrix_UB_33 0.0072876738
_diffrn_radiation_monochromator 'Oxford Diffraction, Enhance ULTRA assembly'
_diffrn_radiation_source 'Enhance (Cu) X-ray Source'
_diffrn_radiation_type CuK\a
_diffrn_radiation_wavelength 1.54178
_diffrn_reflns_av_R_equivalents 0.0221
_diffrn_reflns_av_sigmaI/netI 0.0447
_diffrn_reflns_limit_h_max 5
_diffrn_reflns_limit_h_min -4
_diffrn_reflns_limit_k_max 17
_diffrn_reflns_limit_k_min -18
_diffrn_reflns_limit_l_max 20
_diffrn_reflns_limit_l_min -20
_diffrn_reflns_number 5945
_diffrn_reflns_theta_full 58.91
_diffrn_reflns_theta_max 58.91
_diffrn_reflns_theta_min 4.81
_diffrn_standards_interval_count 50
_diffrn_standards_number 3
_exptl_absorpt_coefficient_mu 0.572
_exptl_absorpt_correction_T_max 0.9230
_exptl_absorpt_correction_T_min 0.8667
_exptl_absorpt_correction_type empirical
_exptl_crystal_colour white
_exptl_crystal_density_diffrn 1.093
_exptl_crystal_density_meas ?
_exptl_crystal_density_method .
_exptl_crystal_description needle
_exptl_crystal_F_000 552
_exptl_crystal_size_max 0.25
_exptl_crystal_size_mid 0.21
_exptl_crystal_size_min 0.14
_refine_diff_density_max 0.157
_refine_diff_density_min -0.146
_refine_diff_density_rms 0.031
_refine_ls_abs_structure_details 'Flack H D (1983), Acta Cryst. A39, 876-881'
_refine_ls_abs_structure_Flack 0.7(4)
_refine_ls_extinction_coef 0.0049(12)
_refine_ls_extinction_expression Fc^*^=kFc[1+0.001xFc^2^\l^3^/sin(2\q)]^-1/4^
_refine_ls_extinction_method SHELXL
_refine_ls_goodness_of_fit_ref 0.887
_refine_ls_hydrogen_treatment mixed
_refine_ls_matrix_type full
_refine_ls_number_parameters 339
_refine_ls_number_reflns 3680
_refine_ls_number_restraints 1
_refine_ls_restrained_S_all 0.886
_refine_ls_R_factor_all 0.0975
_refine_ls_R_factor_gt 0.0568
_refine_ls_shift/su_max 0.001
_refine_ls_shift/su_mean 0.000
_refine_ls_structure_factor_coef Fsqd
_refine_ls_weighting_details 'calc w=1/[\s^2^(Fo^2^)+(0.1559P)^2^+0.0000P] where P=(Fo^2^+2Fc^2^)/3'
_refine_ls_weighting_scheme calc
_refine_ls_wR_factor_gt 0.1481
_refine_ls_wR_factor_ref 0.1739
_reflns_number_gt 1986
_reflns_number_total 3680
_reflns_threshold_expression >2sigma(I)
_cod_data_source_file b614311c.txt
_cod_data_source_block xcalibur
_cod_depositor_comments
;
The following automatic conversions were performed:
'_symmetry_cell_setting' value 'Monoclinic' changed to 'monoclinic'
according to '/home/saulius/struct/CIF-dictionaries/cif_core.dic'
dictionary named 'cif_core.dic' version 2.4.1 from 2010-06-29.

Automatic conversion script
Id: cif_fix_enum 1527 2010-12-29 10:47:43Z saulius 
;
_cod_original_sg_symbol_H-M 'P 21'
_cod_database_code 7101813

loop_
_symmetry_equiv_pos_as_xyz
'x, y, z'
'-x, y+1/2, -z'

loop_
_atom_site_label
_atom_site_type_symbol
_atom_site_fract_x
_atom_site_fract_y
_atom_site_fract_z
_atom_site_U_iso_or_equiv
_atom_site_adp_type
_atom_site_occupancy
_atom_site_symmetry_multiplicity
_atom_site_calc_flag
_atom_site_refinement_flags
N1 N 1.1286(9) 0.8059(3) 0.7108(2) 0.1039(18) Uani 1 1 d .
N2 N 1.0702(8) 0.9021(3) 0.4554(3) 0.1011(14) Uani 1 1 d .
N3 N 0.5385(9) 0.6106(3) 0.3955(3) 0.1013(17) Uani 1 1 d .
O1 O 0.6904(5) 0.7220(2) 0.45002(19) 0.0906(10) Uani 1 1 d .
O2 O 1.0179(5) 0.8124(3) 0.59508(16) 0.1054(12) Uani 1 1 d .
O3 O 0.9754(6) 0.6327(2) 0.4066(2) 0.1149(13) Uani 1 1 d .
O4 O 0.7007(6) 0.8141(3) 0.67413(19) 0.1387(16) Uani 1 1 d .
C1 C 0.7485(8) 0.6540(3) 0.4160(3) 0.0811(13) Uani 1 1 d .
C2 C 0.9296(8) 0.8121(3) 0.6613(3) 0.0839(13) Uani 1 1 d .
C3 C 0.8311(8) 0.8281(3) 0.5338(2) 0.0803(14) Uani 1 1 d .
C4 C 0.8683(10) 0.9128(3) 0.5068(3) 0.0960(15) Uani 1 1 d .
H4A H 0.7046 0.9339 0.4834 0.267(9) Uiso 1 1 calc R
H4B H 0.9288 0.9486 0.5461 0.267(9) Uiso 1 1 calc R
C5 C 0.7914(12) 1.0820(3) 0.4049(3) 0.1053(17) Uani 1 1 d .
H5 H 0.8422 1.0974 0.4523 0.267(9) Uiso 1 1 calc R
C6 C 0.9090(8) 0.7735(3) 0.4730(3) 0.0830(14) Uani 1 1 d .
H6 H 1.0655 0.7412 0.4887 0.267(9) Uiso 1 1 calc R
C7 C 0.9225(10) 1.0179(4) 0.3731(3) 0.0962(15) Uani 1 1 d .
C8 C 1.1483(10) 0.9746(4) 0.4145(3) 0.1127(18) Uani 1 1 d .
H8A H 1.2784 0.9587 0.3803 0.267(9) Uiso 1 1 calc R
H8B H 1.2352 1.0123 0.4486 0.267(9) Uiso 1 1 calc R
C9 C 1.3058(12) 0.7991(5) 0.8371(3) 0.137(2) Uani 1 1 d .
H9A H 1.3885 0.8511 0.8295 0.267(9) Uiso 1 1 calc R
H9B H 1.4340 0.7584 0.8246 0.267(9) Uiso 1 1 calc R
C10 C 0.5858(14) 1.1230(4) 0.3666(5) 0.129(2) Uani 1 1 d .
H10 H 0.4973 1.1650 0.3887 0.267(9) Uiso 1 1 calc R
C11 C 1.0945(13) 0.7931(7) 0.7876(3) 0.183(4) Uani 1 1 d .
H11A H 0.9606 0.8312 0.8020 0.267(9) Uiso 1 1 calc R
H11B H 1.0194 0.7396 0.7927 0.267(9) Uiso 1 1 calc R
C12 C 0.9793(10) 0.8330(4) 0.4136(3) 0.1150(19) Uani 1 1 d .
H12A H 1.1189 0.8118 0.3847 0.267(9) Uiso 1 1 calc R
H12B H 0.8243 0.8459 0.3818 0.267(9) Uiso 1 1 calc R
C13 C 0.5527(10) 0.5331(4) 0.3611(4) 0.1107(17) Uani 1 1 d .
H13A H 0.7278 0.5108 0.3739 0.267(9) Uiso 1 1 calc R
H13B H 0.4232 0.4983 0.3824 0.267(9) Uiso 1 1 calc R
C14 C 0.8494(13) 0.9983(4) 0.3028(4) 0.1216(19) Uani 1 1 d .
H14 H 0.9399 0.9575 0.2799 0.267(9) Uiso 1 1 calc R
C15 C 0.6452(16) 1.0376(6) 0.2658(4) 0.135(2) Uani 1 1 d .
H15 H 0.5937 1.0208 0.2188 0.267(9) Uiso 1 1 calc R
C16 C 1.2717(15) 0.7917(6) 0.9153(4) 0.169(3) Uani 1 1 d .
H16A H 1.1370 0.8310 0.9266 0.267(9) Uiso 1 1 calc R
H16B H 1.1930 0.7390 0.9222 0.267(9) Uiso 1 1 calc R
C17 C 1.4728(17) 0.7994(7) 0.9686(4) 0.192(4) Uani 1 1 d .
H17A H 1.5563 0.8510 0.9602 0.267(9) Uiso 1 1 calc R
H17B H 1.6038 0.7585 0.9583 0.267(9) Uiso 1 1 calc R
C18 C 0.3327(15) 0.5494(6) 0.2403(5) 0.162(3) Uani 1 1 d .
H18A H 0.3196 0.6071 0.2482 0.267(9) Uiso 1 1 calc R
H18B H 0.1719 0.5269 0.2589 0.267(9) Uiso 1 1 calc R
C19 C 0.5135(15) 1.1008(6) 0.2950(5) 0.144(3) Uani 1 1 d .
H19 H 0.3796 1.1282 0.2680 0.267(9) Uiso 1 1 calc R
C20 C 1.440(2) 0.7950(7) 1.0479(4) 0.191(4) Uani 1 1 d .
H20A H 1.3106 0.8368 1.0569 0.267(9) Uiso 1 1 calc R
H20B H 1.3482 0.7443 1.0545 0.267(9) Uiso 1 1 calc R
C21 C 0.077(2) 0.5469(7) 0.0320(5) 0.194(4) Uani 1 1 d .
H21A H 0.2396 0.5721 0.0175 0.267(9) Uiso 1 1 calc R
H21B H 0.1073 0.4896 0.0260 0.267(9) Uiso 1 1 calc R
C22 C 0.285(3) 0.5412(7) 0.1589(5) 0.204(4) Uani 1 1 d .
H22A H 0.4366 0.5701 0.1413 0.267(9) Uiso 1 1 calc R
H22B H 0.3254 0.4847 0.1514 0.267(9) Uiso 1 1 calc R
C23 C 0.511(4) 0.5281(8) 0.2864(7) 0.281(7) Uani 1 1 d .
H23A H 0.6706 0.5526 0.2689 0.267(9) Uiso 1 1 calc R
H23B H 0.5296 0.4708 0.2770 0.267(9) Uiso 1 1 calc R
C24 C -0.111(2) 0.5500(8) -0.0948(5) 0.218(4) Uani 1 1 d .
H24A H -0.2763 0.5754 -0.1104 0.267(9) Uiso 1 1 calc R
H24B H -0.1197 0.4935 -0.1063 0.267(9) Uiso 1 1 calc R
H24C H 0.0322 0.5744 -0.1195 0.267(9) Uiso 1 1 calc R
C25 C 0.112(3) 0.5539(9) 0.1099(6) 0.226(5) Uani 1 1 d .
H25A H 0.0662 0.6100 0.1179 0.267(9) Uiso 1 1 calc R
H25B H -0.0387 0.5235 0.1261 0.267(9) Uiso 1 1 calc R
C26 C 1.613(3) 0.7994(11) 1.1037(6) 0.282(7) Uani 1 1 d .
H26A H 1.7001 0.8510 1.0977 0.267(9) Uiso 1 1 calc R
H26B H 1.7461 0.7591 1.0934 0.267(9) Uiso 1 1 calc R
C27 C -0.064(3) 0.5599(13) -0.0190(9) 0.378(14) Uani 1 1 d .
H27A H -0.0808 0.6180 -0.0152 0.267(9) Uiso 1 1 calc R
H27B H -0.2312 0.5394 -0.0023 0.267(9) Uiso 1 1 calc R
C28 C 1.500(5) 0.7960(13) 1.2195(10) 0.437(19) Uani 1 1 d .
H28A H 1.6228 0.7854 1.2604 0.267(9) Uiso 1 1 calc R
H28B H 1.3602 0.7564 1.2179 0.267(9) Uiso 1 1 calc R
H28C H 1.4246 0.8488 1.2243 0.267(9) Uiso 1 1 calc R
C29 C 1.591(5) 0.7934(15) 1.1765(7) 0.355(12) Uani 1 1 d .
H29A H 1.6620 0.7393 1.1828 0.267(9) Uiso 1 1 calc R
H29B H 1.7400 0.8279 1.1917 0.267(9) Uiso 1 1 calc R
H3 H 0.659(7) 0.817(2) 0.5466(18) 0.061(9) Uiso 1 1 d .
HN3 H 0.418(7) 0.624(2) 0.4089(18) 0.037(11) Uiso 1 1 d .
HN1 H 1.249(6) 0.801(2) 0.6997(17) 0.031(10) Uiso 1 1 d .

loop_
_atom_site_aniso_label
_atom_site_aniso_U_11
_atom_site_aniso_U_22
_atom_site_aniso_U_33
_atom_site_aniso_U_23
_atom_site_aniso_U_13
_atom_site_aniso_U_12
N1 0.063(2) 0.163(5) 0.087(3) 0.004(3) 0.024(2) 0.014(3)
N2 0.075(2) 0.113(4) 0.116(3) 0.012(3) 0.013(3) 0.000(2)
N3 0.053(2) 0.124(4) 0.127(4) -0.009(3) 0.013(3) 0.005(3)
O1 0.0542(16) 0.097(2) 0.121(3) -0.014(2) 0.0089(15) 0.0069(17)
O2 0.0665(17) 0.172(4) 0.079(2) 0.011(2) 0.0108(15) 0.018(2)
O3 0.0533(17) 0.138(3) 0.153(3) -0.045(3) 0.0066(18) -0.0003(17)
O4 0.0625(18) 0.250(5) 0.104(2) -0.009(3) 0.0152(15) -0.006(3)
C1 0.049(3) 0.099(4) 0.095(3) 0.006(3) -0.001(2) 0.002(3)
C2 0.058(2) 0.104(4) 0.090(3) -0.003(3) 0.004(2) 0.005(3)
C3 0.049(2) 0.113(4) 0.079(3) 0.011(3) -0.003(2) 0.007(3)
C4 0.085(3) 0.098(4) 0.106(4) 0.007(3) 0.018(3) 0.012(3)
C5 0.111(4) 0.076(4) 0.129(5) 0.008(4) 0.008(4) -0.014(3)
C6 0.054(2) 0.097(4) 0.098(3) -0.009(3) 0.011(2) -0.008(2)
C7 0.081(3) 0.104(5) 0.104(4) 0.012(4) 0.002(3) -0.009(3)
C8 0.084(3) 0.123(5) 0.131(4) 0.032(4) 0.011(3) 0.004(3)
C9 0.124(4) 0.204(7) 0.082(4) 0.020(4) 0.007(3) 0.002(5)
C10 0.127(5) 0.084(4) 0.176(7) 0.033(5) 0.020(5) 0.006(4)
C11 0.116(4) 0.360(14) 0.072(4) 0.004(6) 0.007(3) -0.024(6)
C12 0.114(4) 0.130(5) 0.104(4) -0.014(4) 0.028(3) -0.043(4)
C13 0.090(3) 0.123(5) 0.118(5) -0.032(4) -0.007(3) -0.011(3)
C14 0.117(4) 0.129(5) 0.117(5) 0.022(4) -0.008(4) -0.006(4)
C15 0.132(6) 0.157(7) 0.114(5) -0.002(5) -0.014(4) -0.010(5)
C16 0.156(6) 0.257(10) 0.094(4) -0.002(6) 0.012(4) -0.001(6)
C17 0.174(6) 0.306(12) 0.094(5) 0.021(7) -0.016(5) 0.003(7)
C18 0.135(5) 0.203(8) 0.148(7) 0.063(7) -0.006(5) 0.008(5)
C19 0.127(5) 0.160(8) 0.141(7) 0.071(6) -0.035(5) -0.020(5)
C20 0.217(8) 0.240(11) 0.113(6) 0.009(7) -0.014(6) -0.011(7)
C21 0.254(10) 0.210(9) 0.114(6) -0.014(6) -0.019(7) -0.023(8)
C22 0.275(12) 0.212(10) 0.124(7) -0.021(7) -0.005(7) 0.001(9)
C23 0.44(2) 0.204(11) 0.183(10) -0.041(9) -0.080(12) 0.060(13)
C24 0.222(9) 0.289(13) 0.141(7) -0.042(8) 0.001(7) -0.045(9)
C25 0.254(11) 0.267(13) 0.150(8) 0.056(9) -0.052(8) -0.045(10)
C26 0.295(12) 0.41(2) 0.131(8) 0.040(12) -0.021(8) 0.012(15)
C27 0.42(2) 0.45(3) 0.242(16) 0.120(18) -0.188(16) -0.15(2)
C28 0.74(5) 0.38(3) 0.203(17) -0.105(18) 0.14(2) -0.28(3)
C29 0.53(3) 0.43(3) 0.106(9) -0.073(14) 0.053(12) -0.08(2)

loop_
_atom_type_symbol
_atom_type_description
_atom_type_scat_dispersion_real
_atom_type_scat_dispersion_imag
_atom_type_scat_source
C C 0.0181 0.0091 'International Tables Vol C Tables 4.2.6.8 and 6.1.1.4'
H H 0.0000 0.0000 'International Tables Vol C Tables 4.2.6.8 and 6.1.1.4'
N N 0.0311 0.0180 'International Tables Vol C Tables 4.2.6.8 and 6.1.1.4'
O O 0.0492 0.0322 'International Tables Vol C Tables 4.2.6.8 and 6.1.1.4'

loop_
_geom_angle_atom_site_label_1
_geom_angle_atom_site_label_2
_geom_angle_atom_site_label_3
_geom_angle
C2 N1 C11 123.9(5)
C12 N2 C4 103.7(4)
C12 N2 C8 117.4(5)
C4 N2 C8 116.8(4)
C1 N3 C13 123.8(5)
C1 O1 C6 117.3(3)
C2 O2 C3 118.8(3)
O3 C1 N3 123.0(6)
O3 C1 O1 123.1(4)
N3 C1 O1 113.9(4)
O4 C2 N1 124.7(5)
O4 C2 O2 124.4(4)
N1 C2 O2 110.9(4)
O2 C3 C4 109.8(4)
O2 C3 C6 106.6(4)
C4 C3 C6 105.8(4)
N2 C4 C3 102.0(4)
C10 C5 C7 120.9(6)
O1 C6 C3 110.4(3)
O1 C6 C12 112.2(4)
C3 C6 C12 103.0(4)
C14 C7 C5 118.2(5)
C14 C7 C8 121.2(6)
C5 C7 C8 120.6(6)
N2 C8 C7 115.4(4)
C11 C9 C16 121.4(6)
C5 C10 C19 119.5(7)
C9 C11 N1 120.7(5)
N2 C12 C6 102.2(4)
C23 C13 N3 119.1(8)
C7 C14 C15 120.8(7)
C14 C15 C19 122.5(7)
C17 C16 C9 124.9(7)
C16 C17 C20 125.6(8)
C23 C18 C22 135.7(11)
C15 C19 C10 118.0(7)
C26 C20 C17 131.6(11)
C27 C21 C25 145.4(16)
C25 C22 C18 140.7(12)
C18 C23 C13 136.1(14)
C22 C25 C21 139.0(14)
C20 C26 C29 133.0(16)
C21 C27 C24 147(2)
C28 C29 C26 155(3)

loop_
_geom_bond_atom_site_label_1
_geom_bond_atom_site_label_2
_geom_bond_distance
N1 C2 1.316(6)
N1 C11 1.451(7)
N2 C12 1.438(7)
N2 C4 1.438(6)
N2 C8 1.483(7)
N3 C1 1.313(6)
N3 C13 1.435(7)
O1 C1 1.330(6)
O1 C6 1.434(5)
O2 C2 1.320(5)
O2 C3 1.447(5)
O3 C1 1.214(5)
O4 C2 1.187(4)
C3 C4 1.504(7)
C3 C6 1.508(7)
C5 C10 1.392(8)
C5 C7 1.395(7)
C6 C12 1.527(7)
C7 C14 1.362(8)
C7 C8 1.510(7)
C9 C11 1.360(8)
C9 C16 1.463(8)
C10 C19 1.395(10)
C13 C23 1.379(12)
C14 C15 1.363(9)
C15 C19 1.366(11)
C16 C17 1.372(9)
C17 C20 1.479(10)
C18 C23 1.249(13)
C18 C22 1.508(12)
C20 C26 1.308(13)
C21 C27 1.161(12)
C21 C25 1.438(14)
C22 C25 1.234(11)
C24 C27 1.412(16)
C26 C29 1.354(15)
C28 C29 0.937(17)

loop_
_cod_related_entry_id
_cod_related_entry_database
_cod_related_entry_code
1 ChemSpider 21184865
